data_4036449
loop_
_publ_author_name
'Koizumi, Akihiro'
'Kimura, Midori'
'Arai, Yuri'
'Tokoro, Yuichiro'
'Fukuzawa, Shin-ichi'

_publ_section_title
;
 Copper- and Silver-Catalyzed Diastereo- and Enantioselective Conjugate
 Addition Reaction of 1-Pyrroline Esters to Nitroalkenes:
 Diastereoselectivity Switch by Chiral Metal Complexes.
;
_journal_issue 21
_journal_name_full 'The Journal of organic chemistry'
_journal_page_first 10883
_journal_page_last 10891
_journal_paper_doi 10.1021/acs.joc.5b02024
_journal_volume 80
_journal_year 2015
_chemical_absolute_configuration ad
_chemical_formula_sum 'C24 H24 Fe N2 O4'
_chemical_formula_weight 460.30
_space_group_crystal_system monoclinic
_space_group_IT_number 4
_space_group_name_Hall 'P 2yb'
_space_group_name_H-M_alt 'P 1 21 1'
_atom_sites_solution_hydrogens geom
_audit_creation_method SHELXL-2014
_cell_angle_alpha 90
_cell_angle_beta 93.715(3)
_cell_angle_gamma 90
_cell_formula_units_Z 2
_cell_length_a 6.0574(10)
_cell_length_b 7.8021(13)
_cell_length_c 21.834(4)
_cell_measurement_reflns_used 4093
_cell_measurement_temperature 93(2)
_cell_measurement_theta_max 31.1603
_cell_measurement_theta_min 2.7731
_cell_volume 1029.7(3)
_computing_cell_refinement 'RIGAKU CrystalClear'
_computing_data_collection 'RIGAKU CrystalClear'
_computing_data_reduction 'RIGAKU CrystalClear'
_computing_molecular_graphics 'Yadokari-XG 2009(Wakita Nemoto et al.)'
_computing_publication_material 'Yadokari-XG 2009(Wakita,Nemoto et al.)'
_computing_structure_refinement 'SHELXL-2014 (Sheldrick, 2014)'
_computing_structure_solution SIR-2004
_diffrn_ambient_temperature 93(2)
_diffrn_detector_area_resol_mean 28.5714
_diffrn_measured_fraction_theta_full 0.998
_diffrn_measured_fraction_theta_max 0.998
_diffrn_measurement_device_type 'Rigaku VariMax Saturn'
_diffrn_measurement_method 'omega scans'
_diffrn_radiation_monochromator Confocal
_diffrn_radiation_source 'rotating-anode X-ray tube'
_diffrn_radiation_type MoK\a
_diffrn_radiation_wavelength 0.71075
_diffrn_reflns_av_R_equivalents 0.0336
_diffrn_reflns_av_unetI/netI 0.0675
_diffrn_reflns_Laue_measured_fraction_full 0.998
_diffrn_reflns_Laue_measured_fraction_max 0.998
_diffrn_reflns_limit_h_max 7
_diffrn_reflns_limit_h_min -7
_diffrn_reflns_limit_k_max 9
_diffrn_reflns_limit_k_min -9
_diffrn_reflns_limit_l_max 26
_diffrn_reflns_limit_l_min -22
_diffrn_reflns_number 7603
_diffrn_reflns_point_group_measured_fraction_full 0.969
_diffrn_reflns_point_group_measured_fraction_max 0.966
_diffrn_reflns_theta_full 25.242
_diffrn_reflns_theta_max 25.994
_diffrn_reflns_theta_min 3.212
_exptl_absorpt_coefficient_mu 0.767
_exptl_absorpt_correction_T_max 1.0000
_exptl_absorpt_correction_T_min 0.8693
_exptl_absorpt_correction_type multi-scan
_exptl_absorpt_process_details 'Jacobson, R. (1998) Private communication'
_exptl_crystal_colour Yellow
_exptl_crystal_density_diffrn 1.485
_exptl_crystal_description Prism
_exptl_crystal_F_000 480
_exptl_crystal_size_max 0.200
_exptl_crystal_size_mid 0.170
_exptl_crystal_size_min 0.070
_refine_diff_density_max 0.261
_refine_diff_density_min -0.457
_refine_diff_density_rms 0.086
_refine_ls_abs_structure_details
;
 Flack x determined using 1321 quotients [(I+)-(I-)]/[(I+)+(I-)]
 (Parsons, Flack and Wagner, Acta Cryst. B69 (2013) 249-259).
;
_refine_ls_abs_structure_Flack -0.004(10)
_refine_ls_extinction_method none
_refine_ls_goodness_of_fit_ref 0.987
_refine_ls_hydrogen_treatment constr
_refine_ls_matrix_type full
_refine_ls_number_parameters 281
_refine_ls_number_reflns 3924
_refine_ls_number_restraints 1
_refine_ls_restrained_S_all 0.987
_refine_ls_R_factor_all 0.0346
_refine_ls_R_factor_gt 0.0300
_refine_ls_shift/su_max 0.000
_refine_ls_shift/su_mean 0.000
_refine_ls_structure_factor_coef Fsqd
_refine_ls_weighting_details 'w=1/[\s^2^(Fo^2^)+(0.0298P)^2^] where P=(Fo^2^+2Fc^2^)/3'
_refine_ls_weighting_scheme calc
_refine_ls_wR_factor_gt 0.0712
_refine_ls_wR_factor_ref 0.0723
_reflns_Friedel_coverage 0.797
_reflns_Friedel_fraction_full 0.935
_reflns_Friedel_fraction_max 0.929
_reflns_number_gt 3328
_reflns_number_total 3924
_reflns_threshold_expression 'I > 2\s(I)'
_cod_data_source_file jo5b02024_si_003.cif
_cod_data_source_block ydkr
_cod_depositor_comments
;
The following automatic conversions were performed:

data item '_exptl_absorpt_correction_type' value 'Multi-scan' was
changed to 'multi-scan' in accordance with the
/home/saulius/struct/COD-crude-data/automatic-downloads/DataCite-retrospective/ACS/depositions/lib/dictionaries/cif_core.dic
dictionary named 'cif_core.dic' version 2.4.2 last updated on
2011-04-26.

Automatic conversion script
Id: cif_fix_values 6909 2019-04-08 15:41:33Z antanas 
;
_cod_original_sg_symbol_H-M 'P 21'
_cod_database_code 4036449
_shelx_space_group_comment
;
The symmetry employed for this shelxl refinement is uniquely defined
by the following loop, which should always be used as a source of
symmetry information in preference to the above space-group names.
They are only intended as comments.
;
_shelx_estimated_absorpt_t_min 0.862
_shelx_estimated_absorpt_t_max 0.948
_shelxl_version_number 2014-3

loop_
_space_group_symop_operation_xyz
'x, y, z'
'-x, y+1/2, -z'

loop_
_atom_site_label
_atom_site_type_symbol
_atom_site_fract_x
_atom_site_fract_y
_atom_site_fract_z
_atom_site_U_iso_or_equiv
_atom_site_adp_type
_atom_site_occupancy
_atom_site_site_symmetry_order
_atom_site_calc_flag
_atom_site_refinement_flags_posn
_atom_site_refinement_flags_adp
Fe1 Fe 0.29627(8) 0.17192(7) 0.09581(2) 0.01136(13) Uani 1 1 d . .
O1 O 0.6397(6) 0.3789(5) 0.34682(14) 0.0294(8) Uani 1 1 d . .
O2 O 0.4994(5) -0.3825(4) 0.23417(13) 0.0211(7) Uani 1 1 d . .
O3 O 0.8482(5) 0.2904(4) 0.27627(13) 0.0236(7) Uani 1 1 d . .
N3 N 0.6504(6) -0.0621(4) 0.33127(15) 0.0127(8) Uani 1 1 d . .
C31 C 0.5538(7) 0.3374(5) 0.08710(18) 0.0170(9) Uani 1 1 d . .
H1 H 0.6892 0.3383 0.1117 0.020 Uiso 1 1 calc R U
C29 C 0.5550(6) -0.1265(5) 0.37733(17) 0.0137(8) Uani 1 1 d . .
C3 C 0.3597(7) 0.4311(5) 0.09929(19) 0.0176(10) Uani 1 1 d . .
H2 H 0.3427 0.5047 0.1333 0.021 Uiso 1 1 calc R U
C4 C 0.3442(6) 0.0378(5) 0.17688(17) 0.0127(9) Uani 1 1 d . .
C5 C 0.5936(7) -0.2476(6) 0.24141(18) 0.0153(9) Uani 1 1 d . .
C6 C 0.1869(7) -0.0746(5) 0.08611(18) 0.0148(9) Uani 1 1 d . .
H3 H 0.1672 -0.1360 0.0486 0.018 Uiso 1 1 calc R U
N4 N 0.6690(6) 0.3033(4) 0.29892(15) 0.0181(8) Uani 1 1 d . .
C8 C 0.6613(6) -0.1227(5) 0.43995(17) 0.0141(8) Uani 1 1 d . .
C9 C 0.5112(7) 0.2424(5) 0.03204(18) 0.0182(9) Uani 1 1 d . .
H4 H 0.6124 0.1689 0.0134 0.022 Uiso 1 1 calc R U
C10 C 0.5008(6) -0.0915(5) 0.27498(17) 0.0140(9) Uani 1 1 d . .
C11 C 0.3312(6) -0.2069(6) 0.36213(17) 0.0174(9) Uani 1 1 d . .
H15 H 0.2222 -0.1710 0.3915 0.021 Uiso 1 1 calc R U
H16 H 0.3404 -0.3336 0.3615 0.021 Uiso 1 1 calc R U
C12 C 0.1216(6) 0.0965(5) 0.16911(17) 0.0137(8) Uani 1 1 d . .
H5 H 0.0498 0.1690 0.1966 0.016 Uiso 1 1 calc R U
C14 C 0.3831(7) -0.0689(5) 0.12522(18) 0.0136(9) Uani 1 1 d . .
H6 H 0.5176 -0.1262 0.1183 0.016 Uiso 1 1 calc R U
C15 C 0.2894(7) 0.2772(5) 0.00986(18) 0.0188(9) Uani 1 1 d . .
H7 H 0.2167 0.2304 -0.0262 0.023 Uiso 1 1 calc R U
C16 C 0.8547(7) -0.0283(5) 0.45390(18) 0.0178(9) Uani 1 1 d . .
H8 H 0.9195 0.0351 0.4226 0.021 Uiso 1 1 calc R U
C17 C 0.8587(7) -0.1208(6) 0.55944(19) 0.0247(10) Uani 1 1 d . .
H9 H 0.9255 -0.1201 0.6000 0.030 Uiso 1 1 calc R U
C18 C 0.1947(7) 0.3946(5) 0.05117(18) 0.0173(9) Uani 1 1 d . .
H10 H 0.0490 0.4400 0.0473 0.021 Uiso 1 1 calc R U
C19 C 0.5698(7) -0.2159(6) 0.48700(17) 0.0197(9) Uani 1 1 d . .
H11 H 0.4387 -0.2807 0.4783 0.024 Uiso 1 1 calc R U
C20 C 0.6681(7) -0.2147(6) 0.54578(18) 0.0238(10) Uani 1 1 d . .
H12 H 0.6044 -0.2789 0.5771 0.029 Uiso 1 1 calc R U
C21 C 0.9525(7) -0.0268(6) 0.51321(19) 0.0235(10) Uani 1 1 d . .
H13 H 1.0831 0.0381 0.5224 0.028 Uiso 1 1 calc R U
C23 C 0.5086(7) 0.0664(5) 0.23116(18) 0.0146(9) Uani 1 1 d . .
H21 H 0.6600 0.0727 0.2156 0.018 Uiso 1 1 calc R U
C25 C 0.2736(6) -0.1344(5) 0.29799(17) 0.0164(9) Uani 1 1 d . .
H17 H 0.1805 -0.0305 0.2999 0.020 Uiso 1 1 calc R U
H18 H 0.1953 -0.2205 0.2713 0.020 Uiso 1 1 calc R U
C26 C 0.4645(6) 0.2323(5) 0.26385(19) 0.0163(9) Uani 1 1 d . .
H19 H 0.4083 0.3183 0.2333 0.020 Uiso 1 1 calc R U
H20 H 0.3479 0.2129 0.2928 0.020 Uiso 1 1 calc R U
O4 O 0.7921(4) -0.2128(4) 0.22066(12) 0.0166(6) Uani 1 1 d . .
C30 C 0.8901(6) -0.3505(6) 0.18737(17) 0.0202(9) Uani 1 1 d . .
H22 H 0.9061 -0.4520 0.2137 0.030 Uiso 1 1 calc R U
H23 H 1.0360 -0.3148 0.1751 0.030 Uiso 1 1 calc R U
H24 H 0.7948 -0.3779 0.1507 0.030 Uiso 1 1 calc R U
C1 C 0.0247(6) 0.0278(5) 0.11303(18) 0.0145(9) Uani 1 1 d . .
H14 H -0.1223 0.0471 0.0966 0.017 Uiso 1 1 calc R U

loop_
_atom_site_aniso_label
_atom_site_aniso_U_11
_atom_site_aniso_U_22
_atom_site_aniso_U_33
_atom_site_aniso_U_23
_atom_site_aniso_U_13
_atom_site_aniso_U_12
Fe1 0.0119(2) 0.0116(3) 0.0104(2) 0.0011(3) -0.00051(18) 0.0000(3)
O1 0.034(2) 0.039(2) 0.0157(17) -0.0100(16) 0.0027(14) -0.0056(17)
O2 0.0247(17) 0.0141(16) 0.0243(17) -0.0010(12) 0.0003(13) -0.0082(14)
O3 0.0213(16) 0.0225(16) 0.0277(16) -0.0034(14) 0.0071(13) -0.0016(14)
N3 0.0141(18) 0.0133(18) 0.0103(18) 0.0008(15) -0.0032(14) -0.0006(15)
C31 0.014(2) 0.017(2) 0.020(2) 0.0050(17) -0.0010(17) -0.0053(17)
C29 0.013(2) 0.013(2) 0.015(2) 0.0006(17) 0.0012(16) 0.0030(17)
C3 0.025(2) 0.011(2) 0.017(2) 0.0023(18) 0.0027(19) -0.0022(18)
C4 0.016(2) 0.010(2) 0.011(2) 0.0037(16) -0.0005(17) -0.0030(17)
C5 0.017(2) 0.018(2) 0.010(2) 0.0039(17) -0.0037(17) 0.0002(19)
C6 0.017(2) 0.013(2) 0.014(2) -0.0020(17) -0.0027(17) -0.0009(18)
N4 0.0224(19) 0.0134(18) 0.0182(18) 0.0019(16) -0.0020(15) -0.0044(16)
C8 0.015(2) 0.014(2) 0.014(2) -0.0016(17) 0.0012(16) 0.0042(17)
C9 0.022(2) 0.017(2) 0.016(2) 0.0042(17) 0.0068(18) -0.0003(18)
C10 0.015(2) 0.015(2) 0.0121(19) 0.0024(16) -0.0029(16) -0.0031(17)
C11 0.017(2) 0.022(2) 0.0139(19) -0.0004(18) 0.0012(17) -0.0028(19)
C12 0.016(2) 0.0124(19) 0.013(2) 0.0035(16) 0.0032(16) 0.0017(17)
C14 0.014(2) 0.010(2) 0.016(2) 0.0045(17) -0.0015(17) 0.0034(17)
C15 0.027(2) 0.016(2) 0.013(2) 0.0049(17) -0.0021(17) -0.0024(19)
C16 0.020(2) 0.019(2) 0.015(2) -0.0005(17) 0.0019(17) -0.0011(18)
C17 0.032(3) 0.026(2) 0.016(2) -0.0042(19) -0.0065(19) 0.008(2)
C18 0.018(2) 0.015(2) 0.019(2) 0.0075(18) -0.0033(18) 0.0011(17)
C19 0.020(2) 0.023(2) 0.016(2) 0.0011(18) 0.0019(17) 0.0011(19)
C20 0.030(2) 0.029(3) 0.014(2) 0.0023(19) 0.0061(18) 0.004(2)
C21 0.021(2) 0.026(3) 0.023(2) -0.0051(19) -0.0036(19) -0.0010(19)
C23 0.017(2) 0.013(2) 0.013(2) 0.0029(17) -0.0020(17) -0.0006(17)
C25 0.013(2) 0.018(2) 0.018(2) 0.0023(18) -0.0014(16) -0.0012(17)
C26 0.017(2) 0.015(2) 0.016(2) 0.0007(16) -0.0040(17) -0.0019(16)
O4 0.0147(15) 0.0142(14) 0.0209(15) -0.0028(12) 0.0014(12) -0.0019(12)
C30 0.0211(19) 0.018(3) 0.022(2) -0.003(2) 0.0023(16) 0.002(2)
C1 0.008(2) 0.016(2) 0.019(2) 0.0041(17) 0.0000(17) -0.0016(16)

loop_
_atom_type_symbol
_atom_type_description
_atom_type_scat_dispersion_real
_atom_type_scat_dispersion_imag
_atom_type_scat_source
C C 0.0033 0.0016 'International Tables Vol C Tables 4.2.6.8 and 6.1.1.4'
H H 0.0000 0.0000 'International Tables Vol C Tables 4.2.6.8 and 6.1.1.4'
N N 0.0061 0.0033 'International Tables Vol C Tables 4.2.6.8 and 6.1.1.4'
O O 0.0106 0.0060 'International Tables Vol C Tables 4.2.6.8 and 6.1.1.4'
Fe Fe 0.3463 0.8444 'International Tables Vol C Tables 4.2.6.8 and 6.1.1.4'

loop_
_geom_angle_atom_site_label_1
_geom_angle_atom_site_label_2
_geom_angle_atom_site_label_3
_geom_angle
C6 Fe1 C14 40.64(16)
C6 Fe1 C9 113.58(16)
C14 Fe1 C9 107.42(17)
C6 Fe1 C31 146.15(16)
C14 Fe1 C31 115.33(16)
C9 Fe1 C31 40.72(16)
C6 Fe1 C15 107.22(16)
C14 Fe1 C15 130.30(17)
C9 Fe1 C15 40.78(15)
C31 Fe1 C15 68.37(16)
C6 Fe1 C1 40.73(15)
C14 Fe1 C1 68.33(16)
C9 Fe1 C1 145.93(16)
C31 Fe1 C1 172.50(17)
C15 Fe1 C1 114.84(16)
C6 Fe1 C3 171.13(18)
C14 Fe1 C3 147.99(17)
C9 Fe1 C3 68.60(17)
C31 Fe1 C3 40.63(16)
C15 Fe1 C3 68.43(16)
C1 Fe1 C3 133.07(17)
C6 Fe1 C12 68.39(16)
C14 Fe1 C12 68.16(16)
C9 Fe1 C12 171.28(16)
C31 Fe1 C12 133.34(16)
C15 Fe1 C12 147.76(16)
C1 Fe1 C12 40.66(15)
C3 Fe1 C12 110.84(17)
C6 Fe1 C4 68.73(15)
C14 Fe1 C4 40.89(15)
C9 Fe1 C4 131.44(16)
C31 Fe1 C4 109.56(15)
C15 Fe1 C4 170.04(16)
C1 Fe1 C4 68.50(15)
C3 Fe1 C4 116.83(16)
C12 Fe1 C4 40.42(14)
C6 Fe1 C18 131.21(16)
C14 Fe1 C18 169.77(16)
C9 Fe1 C18 68.62(16)
C31 Fe1 C18 68.32(16)
C15 Fe1 C18 40.73(16)
C1 Fe1 C18 109.28(16)
C3 Fe1 C18 40.60(16)
C12 Fe1 C18 117.02(16)
C4 Fe1 C18 148.57(16)
C29 N3 C10 107.6(3)
C9 C31 C3 108.6(4)
C9 C31 Fe1 69.6(2)
C3 C31 Fe1 70.3(2)
C9 C31 H1 125.7
C3 C31 H1 125.7
Fe1 C31 H1 126.0
N3 C29 C8 121.6(4)
N3 C29 C11 115.5(3)
C8 C29 C11 123.0(3)
C31 C3 C18 107.8(4)
C31 C3 Fe1 69.1(2)
C18 C3 Fe1 70.0(2)
C31 C3 H2 126.1
C18 C3 H2 126.1
Fe1 C3 H2 126.4
C12 C4 C14 107.2(3)
C12 C4 C23 128.0(4)
C14 C4 C23 124.6(4)
C12 C4 Fe1 69.8(2)
C14 C4 Fe1 68.9(2)
C23 C4 Fe1 130.3(3)
O2 C5 O4 124.1(4)
O2 C5 C10 124.6(4)
O4 C5 C10 111.3(3)
C1 C6 C14 107.9(3)
C1 C6 Fe1 69.9(2)
C14 C6 Fe1 69.8(2)
C1 C6 H3 126.0
C14 C6 H3 126.0
Fe1 C6 H3 125.9
O1 N4 O3 124.5(4)
O1 N4 C26 116.6(3)
O3 N4 C26 118.8(3)
C19 C8 C16 118.6(4)
C19 C8 C29 120.0(4)
C16 C8 C29 121.4(4)
C31 C9 C15 107.7(3)
C31 C9 Fe1 69.7(2)
C15 C9 Fe1 69.8(2)
C31 C9 H4 126.2
C15 C9 H4 126.2
Fe1 C9 H4 126.0
N3 C10 C25 105.9(3)
N3 C10 C5 106.9(3)
C25 C10 C5 110.2(3)
N3 C10 C23 110.0(3)
C25 C10 C23 115.9(3)
C5 C10 C23 107.7(3)
C29 C11 C25 101.3(3)
C29 C11 H15 111.5
C25 C11 H15 111.5
C29 C11 H16 111.5
C25 C11 H16 111.5
H15 C11 H16 109.3
C4 C12 C1 108.4(3)
C4 C12 Fe1 69.8(2)
C1 C12 Fe1 69.2(2)
C4 C12 H5 125.8
C1 C12 H5 125.8
Fe1 C12 H5 126.8
C6 C14 C4 108.5(4)
C6 C14 Fe1 69.6(2)
C4 C14 Fe1 70.2(2)
C6 C14 H6 125.7
C4 C14 H6 125.7
Fe1 C14 H6 126.1
C9 C15 C18 108.4(4)
C9 C15 Fe1 69.5(2)
C18 C15 Fe1 70.4(2)
C9 C15 H7 125.8
C18 C15 H7 125.8
Fe1 C15 H7 125.9
C21 C16 C8 120.5(4)
C21 C16 H8 119.8
C8 C16 H8 119.8
C20 C17 C21 119.6(4)
C20 C17 H9 120.2
C21 C17 H9 120.2
C15 C18 C3 107.5(4)
C15 C18 Fe1 68.9(2)
C3 C18 Fe1 69.4(2)
C15 C18 H10 126.2
C3 C18 H10 126.2
Fe1 C18 H10 127.0
C20 C19 C8 120.7(4)
C20 C19 H11 119.6
C8 C19 H11 119.6
C19 C20 C17 120.5(4)
C19 C20 H12 119.7
C17 C20 H12 119.7
C16 C21 C17 120.0(4)
C16 C21 H13 120.0
C17 C21 H13 120.0
C4 C23 C26 111.6(3)
C4 C23 C10 108.6(3)
C26 C23 C10 111.9(3)
C4 C23 H21 108.2
C26 C23 H21 108.2
C10 C23 H21 108.2
C11 C25 C10 103.0(3)
C11 C25 H17 111.2
C10 C25 H17 111.2
C11 C25 H18 111.2
C10 C25 H18 111.2
H17 C25 H18 109.1
N4 C26 C23 112.8(3)
N4 C26 H19 109.0
C23 C26 H19 109.0
N4 C26 H20 109.0
C23 C26 H20 109.0
H19 C26 H20 107.8
C5 O4 C30 115.2(3)
O4 C30 H22 109.5
O4 C30 H23 109.5
H22 C30 H23 109.5
O4 C30 H24 109.5
H22 C30 H24 109.5
H23 C30 H24 109.5
C6 C1 C12 108.0(3)
C6 C1 Fe1 69.4(2)
C12 C1 Fe1 70.2(2)
C6 C1 H14 126.0
C12 C1 H14 126.0
Fe1 C1 H14 126.0

loop_
_geom_bond_atom_site_label_1
_geom_bond_atom_site_label_2
_geom_bond_distance
Fe1 C6 2.041(4)
Fe1 C14 2.043(4)
Fe1 C9 2.042(4)
Fe1 C31 2.043(4)
Fe1 C15 2.046(4)
Fe1 C1 2.047(4)
Fe1 C3 2.059(4)
Fe1 C12 2.061(4)
Fe1 C4 2.060(4)
Fe1 C18 2.066(4)
O1 N4 1.224(4)
O2 C5 1.203(5)
O3 N4 1.226(4)
N3 C29 1.293(5)
N3 C10 1.497(5)
C31 C9 1.422(6)
C31 C3 1.424(6)
C31 H1 0.9500
C29 C8 1.473(5)
C29 C11 1.511(5)
C3 C18 1.431(6)
C3 H2 0.9500
C4 C12 1.424(5)
C4 C14 1.434(5)
C4 C23 1.514(5)
C5 O4 1.340(5)
C5 C10 1.546(6)
C6 C1 1.423(5)
C6 C14 1.418(6)
C6 H3 0.9500
N4 C26 1.518(5)
C8 C19 1.402(5)
C8 C16 1.400(5)
C9 C15 1.424(5)
C9 H4 0.9500
C10 C25 1.532(5)
C10 C23 1.562(5)
C11 C25 1.529(5)
C11 H15 0.9900
C11 H16 0.9900
C12 C1 1.427(5)
C12 H5 0.9500
C14 H6 0.9500
C15 C18 1.431(6)
C15 H7 0.9500
C16 C21 1.389(5)
C16 H8 0.9500
C17 C20 1.384(6)
C17 C21 1.397(6)
C17 H9 0.9500
C18 H10 0.9500
C19 C20 1.379(6)
C19 H11 0.9500
C20 H12 0.9500
C21 H13 0.9500
C23 C26 1.510(5)
C23 H21 1.0000
C25 H17 0.9900
C25 H18 0.9900
C26 H19 0.9900
C26 H20 0.9900
O4 C30 1.446(5)
C30 H22 0.9800
C30 H23 0.9800
C30 H24 0.9800
C1 H14 0.9500

loop_
_geom_torsion_atom_site_label_1
_geom_torsion_atom_site_label_2
_geom_torsion_atom_site_label_3
_geom_torsion_atom_site_label_4
_geom_torsion
C10 N3 C29 C8 178.6(4)
C10 N3 C29 C11 -0.6(5)
C9 C31 C3 C18 -0.2(5)
Fe1 C31 C3 C18 -59.5(3)
C9 C31 C3 Fe1 59.2(3)
N3 C29 C8 C19 -170.3(4)
C11 C29 C8 C19 8.9(6)
N3 C29 C8 C16 9.2(6)
C11 C29 C8 C16 -171.7(4)
C3 C31 C9 C15 0.0(4)
Fe1 C31 C9 C15 59.7(3)
C3 C31 C9 Fe1 -59.7(3)
C29 N3 C10 C25 16.7(4)
C29 N3 C10 C5 -100.7(4)
C29 N3 C10 C23 142.6(3)
O2 C5 C10 N3 115.1(4)
O4 C5 C10 N3 -65.7(4)
O2 C5 C10 C25 0.5(5)
O4 C5 C10 C25 179.8(3)
O2 C5 C10 C23 -126.8(4)
O4 C5 C10 C23 52.5(4)
N3 C29 C11 C25 -15.6(4)
C8 C29 C11 C25 165.3(4)
C14 C4 C12 C1 -0.5(4)
C23 C4 C12 C1 -175.5(4)
Fe1 C4 C12 C1 58.6(3)
C14 C4 C12 Fe1 -59.0(3)
C23 C4 C12 Fe1 125.9(4)
C1 C6 C14 C4 -0.1(5)
Fe1 C6 C14 C4 59.6(3)
C1 C6 C14 Fe1 -59.7(3)
C12 C4 C14 C6 0.4(4)
C23 C4 C14 C6 175.6(3)
Fe1 C4 C14 C6 -59.2(3)
C12 C4 C14 Fe1 59.6(3)
C23 C4 C14 Fe1 -125.2(4)
C31 C9 C15 C18 0.2(4)
Fe1 C9 C15 C18 59.8(3)
C31 C9 C15 Fe1 -59.6(3)
C19 C8 C16 C21 -0.4(6)
C29 C8 C16 C21 -179.8(4)
C9 C15 C18 C3 -0.4(4)
Fe1 C15 C18 C3 58.9(3)
C9 C15 C18 Fe1 -59.3(3)
C31 C3 C18 C15 0.4(5)
Fe1 C3 C18 C15 -58.6(3)
C31 C3 C18 Fe1 58.9(3)
C16 C8 C19 C20 0.0(6)
C29 C8 C19 C20 179.5(4)
C8 C19 C20 C17 0.2(7)
C21 C17 C20 C19 -0.2(7)
C8 C16 C21 C17 0.4(6)
C20 C17 C21 C16 -0.1(7)
C12 C4 C23 C26 -28.9(5)
C14 C4 C23 C26 156.8(4)
Fe1 C4 C23 C26 66.1(4)
C12 C4 C23 C10 94.9(5)
C14 C4 C23 C10 -79.3(5)
Fe1 C4 C23 C10 -170.0(3)
N3 C10 C23 C4 -176.2(3)
C25 C10 C23 C4 -56.2(4)
C5 C10 C23 C4 67.7(4)
N3 C10 C23 C26 -52.5(4)
C25 C10 C23 C26 67.4(4)
C5 C10 C23 C26 -168.7(3)
C29 C11 C25 C10 23.7(4)
N3 C10 C25 C11 -25.4(4)
C5 C10 C25 C11 89.8(4)
C23 C10 C25 C11 -147.6(3)
O1 N4 C26 C23 -146.0(4)
O3 N4 C26 C23 38.1(5)
C4 C23 C26 N4 -155.4(3)
C10 C23 C26 N4 82.6(4)
O2 C5 O4 C30 0.5(5)
C10 C5 O4 C30 -178.7(3)
C14 C6 C1 C12 -0.2(5)
Fe1 C6 C1 C12 -59.8(3)
C14 C6 C1 Fe1 59.6(3)
C4 C12 C1 C6 0.4(5)
Fe1 C12 C1 C6 59.3(3)
C4 C12 C1 Fe1 -58.9(3)
